data_7009004
loop_
_publ_author_name
'Erxleben, Andrea'
'Hermann, Jolante'

_publ_section_title
;
 Di- and poly-nuclear zinc(II) Schiff base complexes: synthesis,
 structural studies and reaction with an \a-amino acid ester
;
_journal_issue 4
_journal_name_full 'Journal of the Chemical Society, Dalton Transactions'
_journal_page_first 569
_journal_paper_doi 10.1039/a907839h
_journal_year 2000
_chemical_formula_structural '[Zn2(C17H27N4O)(CH3CO2)2]ClO4'
_chemical_formula_sum 'C21 H33 Cl N4 O9 Zn2'
_chemical_formula_weight 651.70
_chemical_name_systematic ?
_space_group_IT_number 2
_symmetry_cell_setting triclinic
_symmetry_space_group_name_Hall '-P 1'
_symmetry_space_group_name_H-M 'P -1'
_atom_sites_solution_hydrogens geom
_atom_sites_solution_primary Patterson
_atom_sites_solution_secondary difmap
_audit_creation_method SHELXL
_cell_angle_alpha 99.370(10)
_cell_angle_beta 94.00(3)
_cell_angle_gamma 104.04(3)
_cell_formula_units_Z 2
_cell_length_a 8.7170(10)
_cell_length_b 11.2850(10)
_cell_length_c 15.0570(10)
_cell_measurement_reflns_used 4573
_cell_measurement_temperature 293(2)
_cell_measurement_theta_max 25.03
_cell_measurement_theta_min 4.56
_cell_volume 1408.5(3)
_computing_cell_refinement 'Denzo, Scalepack (Z. Otwinowski, W. Minor, 1997)'
_computing_data_collection 'KappaCCD (Nonius BV, The Netherlands)'
_computing_data_reduction 'Denzo, Scalepack (Z. Otwinowski, W. Minor,1997)'
_computing_molecular_graphics 'Siemens SHELXTL PLUS'
_computing_publication_material SHELXL-93
_computing_structure_refinement 'SHELXL-93 (Sheldrick, 1993)'
_computing_structure_solution 'SHELXS-86 (Sheldrick, 1990)'
_diffrn_ambient_temperature 293(2)
_diffrn_measurement_device 'Nonius KappaCCD '
_diffrn_measurement_method 'profile fitted  '
_diffrn_radiation_monochromator graphite
_diffrn_radiation_source 'fine-focus sealed tube'
_diffrn_radiation_type MoK\a
_diffrn_radiation_wavelength 0.71069
_diffrn_reflns_av_R_equivalents 0.045
_diffrn_reflns_av_sigmaI/netI 0.0738
_diffrn_reflns_limit_h_max 0
_diffrn_reflns_limit_h_min -9
_diffrn_reflns_limit_k_max 13
_diffrn_reflns_limit_k_min -13
_diffrn_reflns_limit_l_max 17
_diffrn_reflns_limit_l_min -17
_diffrn_reflns_number 4573
_diffrn_reflns_theta_max 25.03
_diffrn_reflns_theta_min 4.56
_exptl_absorpt_coefficient_mu 1.850
_exptl_absorpt_correction_T_max 0.655
_exptl_absorpt_correction_T_min 0.607
_exptl_absorpt_correction_type Scalepack
_exptl_crystal_colour yellow
_exptl_crystal_density_diffrn 1.537
_exptl_crystal_description cube
_exptl_crystal_F_000 672
_exptl_crystal_size_max 0.30
_exptl_crystal_size_mid 0.25
_exptl_crystal_size_min 0.25
_refine_diff_density_max 0.755
_refine_diff_density_min -0.514
_refine_diff_density_rms 0.080
_refine_ls_extinction_method none
_refine_ls_goodness_of_fit_all 1.042
_refine_ls_goodness_of_fit_obs 1.153
_refine_ls_hydrogen_treatment 'U(iso) = 1.2 x U(C(bonded)) '
_refine_ls_matrix_type full
_refine_ls_number_parameters 350
_refine_ls_number_reflns 4562
_refine_ls_number_restraints 20
_refine_ls_restrained_S_all 1.176
_refine_ls_restrained_S_obs 1.160
_refine_ls_R_factor_all 0.0801
_refine_ls_R_factor_obs 0.0480
_refine_ls_shift/esd_max -0.154
_refine_ls_shift/esd_mean 0.016
_refine_ls_structure_factor_coef Fsqd
_refine_ls_weighting_details 'w=1/[\s^2^(Fo^2^)+(0.0805P)^2^+0.0000P] where P=(Fo^2^+2Fc^2^)/3'
_refine_ls_weighting_scheme calc
_refine_ls_wR_factor_all 0.1581
_refine_ls_wR_factor_obs 0.1276
_reflns_number_observed 3164
_reflns_number_total 4573
_reflns_observed_criterion >2sigma(I)
_cod_data_source_file a907839h.txt
_cod_data_source_block 1a
_cod_depositor_comments
;
The following automatic conversions were performed:

'_refine_ls_weighting_scheme' value 'calc
w=1/[\s^2^(Fo^2^)+(0.0805P)^2^+0.0000P] where P=(Fo^2^+2Fc^2^)/3' was
changed to 'calc'. New tag '_refine_ls_weighting_details' was
created. The value of the new tag was set to
'w=1/[\s^2^(Fo^2^)+(0.0805P)^2^+0.0000P] where P=(Fo^2^+2Fc^2^)/3'.

Automatic conversion script
Id: cif_fix_values 3143 2015-03-26 13:38:13Z robertas 
;
_cod_original_cell_volume 1408.5(2)
_cod_original_sg_symbol_H-M P-1
_cod_database_code 7009004

loop_
_symmetry_equiv_pos_as_xyz
'x, y, z'
'-x, -y, -z'

loop_
_atom_site_aniso_label
_atom_site_aniso_U_11
_atom_site_aniso_U_22
_atom_site_aniso_U_33
_atom_site_aniso_U_23
_atom_site_aniso_U_13
_atom_site_aniso_U_12
Zn1 0.0541(2) 0.0477(2) 0.0424(2) 0.0051(2) 0.0030(2) 0.0173(2)
Zn2 0.0493(2) 0.0463(2) 0.0440(2) 0.0045(2) 0.00554(15) 0.01353(15)
Cl1 0.1059(8) 0.1071(9) 0.0927(9) 0.0106(8) -0.0194(7) 0.0224(7)
C1 0.044(2) 0.049(2) 0.047(2) 0.0162(15) 0.0017(13) 0.0029(13)
C2 0.047(2) 0.049(2) 0.050(2) 0.0156(15) 0.0045(13) 0.0078(13)
C3 0.044(2) 0.059(2) 0.072(2) 0.027(2) -0.0024(15) 0.0099(14)
C4 0.044(2) 0.083(2) 0.053(2) 0.032(2) 0.0014(14) 0.006(2)
C5 0.050(2) 0.083(2) 0.044(2) 0.020(2) 0.0030(14) 0.009(2)
C6 0.053(2) 0.058(2) 0.044(2) 0.015(2) 0.0090(14) 0.0093(14)
C7 0.062(2) 0.127(3) 0.084(3) 0.061(2) -0.005(2) 0.023(2)
C8 0.057(2) 0.051(2) 0.072(2) 0.021(2) 0.005(2) 0.0174(14)
C9 0.108(3) 0.071(2) 0.073(3) -0.012(2) -0.011(2) 0.050(2)
C10 0.092(2) 0.080(3) 0.061(2) -0.007(2) 0.018(2) 0.031(2)
C12 0.092(3) 0.093(3) 0.087(3) -0.025(3) -0.004(3) 0.005(3)
C13 0.056(2) 0.069(2) 0.040(2) 0.007(2) 0.0086(14) 0.010(2)
C14 0.101(3) 0.067(2) 0.052(2) -0.008(2) 0.019(2) 0.025(2)
C15 0.111(3) 0.078(3) 0.094(3) 0.004(2) 0.032(3) 0.045(2)
C18 0.056(2) 0.058(2) 0.049(2) 0.012(2) 0.0094(14) 0.0199(14)
C19 0.082(2) 0.072(3) 0.091(3) 0.015(2) 0.036(2) 0.005(2)
C20 0.049(2) 0.061(2) 0.052(2) 0.016(2) 0.0016(14) 0.0133(14)
C21 0.051(2) 0.093(3) 0.094(3) 0.002(3) -0.011(2) 0.018(2)
N1 0.069(2) 0.051(2) 0.055(2) 0.0049(14) 0.0018(14) 0.0232(12)
N2 0.074(2) 0.060(2) 0.046(2) 0.0077(14) 0.0049(13) 0.0208(14)
N3 0.0601(15) 0.057(2) 0.045(2) -0.0027(13) 0.0064(12) 0.0123(13)
N4 0.065(2) 0.051(2) 0.068(2) 0.0081(14) 0.0147(14) 0.0159(13)
O1 0.0559(11) 0.0502(12) 0.0390(11) 0.0092(10) -0.0012(9) 0.0176(9)
O2 0.0686(13) 0.0557(14) 0.0625(15) 0.0062(12) 0.0183(11) 0.0139(11)
O4 0.0544(12) 0.073(2) 0.0513(14) -0.0003(12) -0.0010(10) 0.0226(11)
O5 0.0494(11) 0.0620(14) 0.0592(15) -0.0009(12) 0.0022(10) 0.0164(10)
O10 0.185(6) 0.123(5) 0.150(6) 0.069(4) 0.031(5) 0.056(4)
O12 0.081(3) 0.183(6) 0.155(6) 0.063(5) 0.033(3) 0.033(4)
O13 0.150(4) 0.247(7) 0.250(10) -0.122(6) -0.060(5) 0.137(4)
O20 0.143(7) 0.142(8) 0.231(13) 0.044(9) 0.075(8) 0.066(6)
O21 0.274(15) 0.108(8) 0.094(7) 0.018(6) -0.033(9) 0.011(10)
O22 0.159(5) 0.265(9) 0.134(8) -0.058(7) -0.084(5) 0.162(5)
O23 0.132(8) 0.135(10) 0.150(10) -0.003(9) 0.037(7) -0.026(8)

loop_
_atom_site_label
_atom_site_type_symbol
_atom_site_fract_x
_atom_site_fract_y
_atom_site_fract_z
_atom_site_U_iso_or_equiv
_atom_site_thermal_displace_type
_atom_site_occupancy
_atom_site_calc_flag
_atom_site_refinement_flags
_atom_site_disorder_group
Zn1 Zn 0.12606(4) 0.39327(3) 0.17658(2) 0.04780(11) Uani 1 d . .
Zn2 Zn 0.10648(4) 0.63963(3) 0.31431(2) 0.04678(10) Uani 1 d . .
Cl1 Cl 0.3070(2) 0.90299(14) 0.74354(10) 0.1052(4) Uani 1 d D .
C1 C 0.2279(3) 0.4299(3) 0.3826(2) 0.0476(9) Uani 1 d . .
C2 C 0.2928(3) 0.3255(3) 0.3676(2) 0.0487(9) Uani 1 d . .
C3 C 0.3619(4) 0.2876(3) 0.4421(2) 0.0577(10) Uani 1 d . .
H3 H 0.4058(4) 0.2201(3) 0.4308(2) 0.069 Uiso 1 calc R .
C4 C 0.3677(4) 0.3449(4) 0.5299(2) 0.0597(10) Uani 1 d . .
C5 C 0.3058(4) 0.4452(4) 0.5438(2) 0.0595(10) Uani 1 d . .
H5 H 0.3101(4) 0.4861(4) 0.6032(2) 0.071 Uiso 1 calc R .
C6 C 0.2358(4) 0.4911(3) 0.4744(2) 0.0520(9) Uani 1 d . .
C7 C 0.4443(4) 0.3003(4) 0.6084(3) 0.0871(13) Uani 1 d . .
H7A H 0.4812(4) 0.2291(4) 0.5850(3) 0.105 Uiso 1 calc R .
H7B H 0.3671(4) 0.2780(4) 0.6493(3) 0.105 Uiso 1 calc R .
H7C H 0.5325(4) 0.3657(4) 0.6399(3) 0.105 Uiso 1 calc R .
C8 C 0.2895(4) 0.2486(3) 0.2810(3) 0.0583(10) Uani 1 d . .
H8 H 0.3402(4) 0.1849(3) 0.2807(3) 0.070 Uiso 1 calc R .
C9 C 0.2250(5) 0.1616(4) 0.1260(3) 0.0834(13) Uani 1 d . .
H9A H 0.1358(5) 0.0900(4) 0.1237(3) 0.100 Uiso 1 calc R .
H9B H 0.3225(5) 0.1350(4) 0.1310(3) 0.100 Uiso 1 calc R .
C10 C 0.2121(5) 0.2149(4) 0.0411(3) 0.0781(13) Uani 1 d . .
H10A H 0.3108(5) 0.2756(4) 0.0382(3) 0.094 Uiso 1 calc R .
H10B H 0.1949(5) 0.1491(4) -0.0116(3) 0.094 Uiso 1 calc R .
C11 C 0.0930(6) 0.3482(5) -0.0319(4) 0.107(2) Uiso 1 d . .
H11A H 0.1952(6) 0.4073(5) -0.0225(4) 0.129 Uiso 1 calc R .
H11B H 0.0107(6) 0.3914(5) -0.0307(4) 0.129 Uiso 1 calc R .
H11C H 0.0815(6) 0.2942(5) -0.0896(4) 0.129 Uiso 1 calc R .
C12 C -0.0738(5) 0.1859(5) 0.0246(3) 0.100(2) Uani 1 d . .
H12A H -0.1556(5) 0.2295(5) 0.0246(3) 0.119 Uiso 1 calc R .
H12B H -0.0845(5) 0.1376(5) 0.0718(3) 0.119 Uiso 1 calc R .
H12C H -0.0838(5) 0.1318(5) -0.0329(3) 0.119 Uiso 1 calc R .
C13 C 0.1814(4) 0.5996(3) 0.5020(2) 0.0563(10) Uani 1 d . .
H13 H 0.1840(4) 0.6255(3) 0.5641(2) 0.068 Uiso 1 calc R .
C14 C 0.0828(5) 0.7777(4) 0.4949(3) 0.0745(12) Uani 1 d . .
H14A H 0.0081(5) 0.7551(4) 0.5379(3) 0.089 Uiso 1 calc R .
H14B H 0.1761(5) 0.8385(4) 0.5278(3) 0.089 Uiso 1 calc R .
C15 C 0.0093(5) 0.8327(4) 0.4265(3) 0.0915(15) Uani 1 d . .
H15A H -0.1000(5) 0.7847(4) 0.4081(3) 0.110 Uiso 1 calc R .
H15B H 0.0079(5) 0.9168(4) 0.4528(3) 0.110 Uiso 1 calc R .
C16 C 0.2557(6) 0.9202(6) 0.3707(4) 0.120(2) Uiso 1 d . .
H16A H 0.3118(6) 0.9212(6) 0.3181(4) 0.144 Uiso 1 calc R .
H16B H 0.3132(6) 0.8929(6) 0.4166(4) 0.144 Uiso 1 calc R .
H16C H 0.2461(6) 1.0024(6) 0.3933(4) 0.144 Uiso 1 calc R .
C17 C 0.0096(6) 0.8740(6) 0.2729(4) 0.121(2) Uiso 1 d . .
H17A H -0.0943(6) 0.8177(6) 0.2571(4) 0.145 Uiso 1 calc R .
H17B H 0.0671(6) 0.8728(6) 0.2209(4) 0.145 Uiso 1 calc R .
H17C H -0.0007(6) 0.9566(6) 0.2933(4) 0.145 Uiso 1 calc R .
C18 C 0.3225(4) 0.6385(3) 0.1658(2) 0.0529(9) Uani 1 d . .
C19 C 0.4503(5) 0.7207(4) 0.1259(3) 0.0831(14) Uani 1 d . .
H19A H 0.4615(5) 0.8059(4) 0.1530(3) 0.100 Uiso 1 calc R .
H19B H 0.4223(5) 0.7094(4) 0.0617(3) 0.100 Uiso 1 calc R .
H19C H 0.5491(5) 0.6995(4) 0.1373(3) 0.100 Uiso 1 calc R .
C20 C -0.1707(4) 0.4787(3) 0.2014(2) 0.0538(9) Uani 1 d . .
C21 C -0.3478(4) 0.4356(4) 0.1750(3) 0.0824(14) Uani 1 d . .
H21A H -0.3997(4) 0.4860(4) 0.2137(3) 0.099 Uiso 1 calc R .
H21B H -0.3852(4) 0.3503(4) 0.1812(3) 0.099 Uiso 1 calc R .
H21C H -0.3716(4) 0.4428(4) 0.1132(3) 0.099 Uiso 1 calc R .
N1 N 0.2248(3) 0.2576(3) 0.2041(2) 0.0578(8) Uani 1 d . .
N2 N 0.0803(3) 0.2742(3) 0.0402(2) 0.0599(8) Uani 1 d . .
N3 N 0.1299(3) 0.6650(3) 0.4517(2) 0.0556(8) Uani 1 d . .
N4 N 0.0970(3) 0.8352(3) 0.3464(2) 0.0613(9) Uani 1 d . .
O1 O 0.1648(2) 0.4697(2) 0.31509(14) 0.0479(6) Uani 1 d . .
O2 O 0.2922(3) 0.5241(2) 0.1382(2) 0.0627(7) Uani 1 d . .
O3 O 0.2513(3) 0.6904(2) 0.2248(2) 0.0602(6) Uiso 1 d . .
O4 O -0.0863(3) 0.4220(2) 0.1571(2) 0.0603(7) Uani 1 d . .
O5 O -0.1199(2) 0.5700(2) 0.2657(2) 0.0581(7) Uani 1 d . .
O10 O 0.3273(9) 1.0038(6) 0.6923(5) 0.144(3) Uani 0.60 d PD .
O11 O 0.3846(13) 0.9260(11) 0.8233(7) 0.230(5) Uiso 0.60 d PD .
O12 O 0.1420(6) 0.8527(7) 0.7375(5) 0.135(3) Uani 0.60 d PD .
O13 O 0.3607(8) 0.8079(8) 0.6891(7) 0.224(4) Uani 0.60 d PD .
O20 O 0.2347(11) 0.9792(10) 0.7992(8) 0.163(5) Uani 0.40 d PD .
O21 O 0.2189(17) 0.7889(9) 0.7239(7) 0.168(6) Uani 0.40 d PD .
O22 O 0.4477(9) 0.9144(11) 0.8032(7) 0.183(4) Uani 0.40 d PD .
O23 O 0.3698(13) 0.9492(11) 0.6732(7) 0.152(6) Uani 0.40 d PD .

loop_
_atom_type_symbol
_atom_type_description
_atom_type_scat_dispersion_real
_atom_type_scat_dispersion_imag
_atom_type_scat_source
C C 0.0033 0.0016 'International Tables Vol C Tables 4.2.6.8 and 6.1.1.4'
H H 0.0000 0.0000 'International Tables Vol C Tables 4.2.6.8 and 6.1.1.4'
N N 0.0061 0.0033 'International Tables Vol C Tables 4.2.6.8 and 6.1.1.4'
O O 0.0106 0.0060 'International Tables Vol C Tables 4.2.6.8 and 6.1.1.4'
Cl Cl 0.1484 0.1585 'International Tables Vol C Tables 4.2.6.8 and 6.1.1.4'
Zn Zn 0.2839 1.4301 'International Tables Vol C Tables 4.2.6.8 and 6.1.1.4'

loop_
_geom_angle_atom_site_label_1
_geom_angle_atom_site_label_2
_geom_angle_atom_site_label_3
_geom_angle
_geom_angle_site_symmetry_1
_geom_angle_site_symmetry_3
_geom_angle_publ_flag
O4 Zn1 O2 111.38(11) . . ?
O4 Zn1 N1 139.08(11) . . ?
O2 Zn1 N1 108.53(11) . . ?
O4 Zn1 O1 95.41(9) . . ?
O2 Zn1 O1 96.66(9) . . ?
N1 Zn1 O1 88.57(10) . . ?
O4 Zn1 N2 88.62(11) . . ?
O2 Zn1 N2 92.63(11) . . ?
N1 Zn1 N2 80.85(12) . . ?
O1 Zn1 N2 167.73(10) . . ?
O3 Zn2 O5 115.32(10) . . ?
O3 Zn2 N3 133.98(10) . . ?
O5 Zn2 N3 110.00(11) . . ?
O3 Zn2 O1 94.59(10) . . ?
O5 Zn2 O1 97.25(9) . . ?
N3 Zn2 O1 87.17(11) . . ?
O3 Zn2 N4 86.93(11) . . ?
O5 Zn2 N4 96.56(10) . . ?
N3 Zn2 N4 80.35(12) . . ?
O1 Zn2 N4 163.90(10) . . ?
O21 Cl1 O11 111.1(7) . . ?
O21 Cl1 O23 115.4(7) . . ?
O11 Cl1 O23 122.7(7) . . ?
O21 Cl1 O20 111.3(8) . . ?
O11 Cl1 O20 73.5(7) . . ?
O23 Cl1 O20 115.9(7) . . ?
O21 Cl1 O12 47.9(7) . . ?
O11 Cl1 O12 116.4(6) . . ?
O23 Cl1 O12 119.2(6) . . ?
O20 Cl1 O12 68.2(5) . . ?
O21 Cl1 O22 111.9(7) . . ?
O11 Cl1 O22 28.1(6) . . ?
O23 Cl1 O22 101.4(6) . . ?
O20 Cl1 O22 99.3(6) . . ?
O12 Cl1 O22 139.1(6) . . ?
O21 Cl1 O13 59.3(7) . . ?
O11 Cl1 O13 107.5(7) . . ?
O23 Cl1 O13 72.0(7) . . ?
O20 Cl1 O13 170.4(6) . . ?
O12 Cl1 O13 103.5(4) . . ?
O22 Cl1 O13 83.9(5) . . ?
O21 Cl1 O10 131.1(6) . . ?
O11 Cl1 O10 117.7(6) . . ?
O23 Cl1 O10 33.5(6) . . ?
O20 Cl1 O10 82.5(6) . . ?
O12 Cl1 O10 105.3(5) . . ?
O22 Cl1 O10 111.5(6) . . ?
O13 Cl1 O10 104.9(5) . . ?
O1 C1 C2 121.6(3) . . ?
O1 C1 C6 121.3(3) . . ?
C2 C1 C6 117.1(3) . . ?
C3 C2 C1 119.5(3) . . ?
C3 C2 C8 115.1(3) . . ?
C1 C2 C8 125.4(3) . . ?
C4 C3 C2 123.5(3) . . ?
C5 C4 C3 116.7(3) . . ?
C5 C4 C7 121.8(3) . . ?
C3 C4 C7 121.5(4) . . ?
C4 C5 C6 124.3(3) . . ?
C5 C6 C13 116.2(3) . . ?
C5 C6 C1 118.9(3) . . ?
C13 C6 C1 124.9(3) . . ?
N1 C8 C2 127.5(3) . . ?
N1 C9 C10 108.5(3) . . ?
N2 C10 C9 110.5(3) . . ?
N3 C13 C6 127.6(3) . . ?
C15 C14 N3 111.1(3) . . ?
N4 C15 C14 111.3(4) . . ?
O2 C18 O3 124.4(3) . . ?
O2 C18 C19 118.1(3) . . ?
O3 C18 C19 117.5(3) . . ?
O4 C20 O5 125.4(3) . . ?
O4 C20 C21 117.2(3) . . ?
O5 C20 C21 117.4(3) . . ?
C8 N1 C9 117.7(3) . . ?
C8 N1 Zn1 127.2(2) . . ?
C9 N1 Zn1 115.1(2) . . ?
C12 N2 C10 112.9(3) . . ?
C12 N2 C11 108.5(4) . . ?
C10 N2 C11 108.9(3) . . ?
C12 N2 Zn1 112.8(3) . . ?
C10 N2 Zn1 101.8(2) . . ?
C11 N2 Zn1 111.8(3) . . ?
C13 N3 C14 119.0(3) . . ?
C13 N3 Zn2 128.1(2) . . ?
C14 N3 Zn2 113.0(2) . . ?
C16 N4 C15 110.1(4) . . ?
C16 N4 C17 109.8(4) . . ?
C15 N4 C17 110.8(4) . . ?
C16 N4 Zn2 112.0(3) . . ?
C15 N4 Zn2 100.6(2) . . ?
C17 N4 Zn2 113.3(3) . . ?
C1 O1 Zn1 129.4(2) . . ?
C1 O1 Zn2 129.2(2) . . ?
Zn1 O1 Zn2 100.92(9) . . ?
C18 O2 Zn1 126.9(2) . . ?
C18 O3 Zn2 137.3(2) . . ?
C20 O4 Zn1 136.8(2) . . ?
C20 O5 Zn2 124.6(2) . . ?
O23 O10 Cl1 65.7(9) . . ?
O22 O11 Cl1 87.9(13) . . ?
O22 O11 O20 137.6(17) . . ?
Cl1 O11 O20 56.2(6) . . ?
O21 O12 Cl1 61.3(6) . . ?
O21 O12 O20 111.9(8) . . ?
Cl1 O12 O20 55.6(4) . . ?
O21 O13 Cl1 55.6(5) . . ?
O21 O13 O23 96.5(7) . . ?
Cl1 O13 O23 51.6(5) . . ?
Cl1 O20 O12 56.2(4) . . ?
Cl1 O20 O11 50.3(5) . . ?
O12 O20 O11 92.3(7) . . ?
O12 O21 Cl1 70.7(7) . . ?
O12 O21 O13 129.4(11) . . ?
Cl1 O21 O13 65.1(7) . . ?
O11 O22 Cl1 64.0(11) . . ?
O10 O23 Cl1 80.8(10) . . ?
O10 O23 O13 135.8(13) . . ?
Cl1 O23 O13 56.5(5) . . ?

loop_
_geom_bond_atom_site_label_1
_geom_bond_atom_site_label_2
_geom_bond_distance
_geom_bond_site_symmetry_2
_geom_bond_publ_flag
Zn1 O4 1.966(2) . ?
Zn1 O2 1.991(2) . ?
Zn1 N1 2.013(3) . ?
Zn1 O1 2.093(2) . ?
Zn1 N2 2.216(3) . ?
Zn2 O3 1.969(2) . ?
Zn2 O5 1.976(2) . ?
Zn2 N3 2.031(3) . ?
Zn2 O1 2.101(2) . ?
Zn2 N4 2.204(3) . ?
Cl1 O21 1.304(10) . ?
Cl1 O11 1.291(10) . ?
Cl1 O23 1.347(10) . ?
Cl1 O20 1.394(10) . ?
Cl1 O12 1.403(5) . ?
Cl1 O22 1.435(7) . ?
Cl1 O13 1.433(7) . ?
Cl1 O10 1.459(7) . ?
C1 O1 1.315(4) . ?
C1 C2 1.419(5) . ?
C1 C6 1.430(4) . ?
C2 C3 1.411(5) . ?
C2 C8 1.439(5) . ?
C3 C4 1.366(5) . ?
C4 C5 1.361(6) . ?
C4 C7 1.530(5) . ?
C5 C6 1.405(5) . ?
C6 C13 1.429(5) . ?
C8 N1 1.282(5) . ?
C9 N1 1.464(5) . ?
C9 C10 1.507(6) . ?
C10 N2 1.463(5) . ?
C11 N2 1.467(6) . ?
C12 N2 1.443(5) . ?
C13 N3 1.271(5) . ?
C14 C15 1.473(7) . ?
C14 N3 1.493(5) . ?
C15 N4 1.472(5) . ?
C16 N4 1.462(6) . ?
C17 N4 1.483(7) . ?
C18 O2 1.247(4) . ?
C18 O3 1.266(4) . ?
C18 C19 1.495(5) . ?
C20 O4 1.246(4) . ?
C20 O5 1.260(4) . ?
C20 C21 1.506(4) . ?
O10 O23 0.817(14) . ?
O11 O22 0.676(15) . ?
O11 O20 1.61(2) . ?
O12 O21 1.103(15) . ?
O12 O20 1.568(12) . ?
O13 O21 1.36(2) . ?
O13 O23 1.635(15) . ?
